data_7706359
loop_
_publ_author_name
'Brunecker, Carina'
'Arrowsmith, Merle'
'M\"ussig, Jonas H'
'B\"ohnke, Julian'
'Stoy, Andreas'
'He\&s, Merlin'
'Hofmann, Alexander'
'Lenczyk, Carsten'
'Lichtenberg, Crispin'
'Ramler, Jacqueline'
'Rempel, Anna'
'Braunschweig, Holger'

_publ_section_title
;
 Synthesis and characterisation of boranediyl- and diboranediyl-bridged
 diplatinum A-frame complexes.
;
_journal_issue 10
_journal_name_full 'Dalton transactions (Cambridge, England : 2003)'
_journal_page_first 3506
_journal_page_last 3515
_journal_paper_doi 10.1039/d0dt03855e
_journal_volume 50
_journal_year 2021
_chemical_formula_moiety 'C10 H28 I2 P4 Pt2'
_chemical_formula_sum 'C10 H28 I2 P4 Pt2'
_chemical_formula_weight 916.18
_chemical_name_systematic 6-I
_chemical_properties_physical 'Air-sensitive,Moisture-sensitive,Light-sensitive,slowly disproportionates in solution'
_space_group_crystal_system monoclinic
_space_group_IT_number 15
_space_group_name_Hall '-C 2yc'
_space_group_name_H-M_alt 'C 1 2/c 1'
_atom_sites_solution_hydrogens geom
_audit_creation_method SHELXL-2016/6
_audit_update_record
;
2020-11-06 deposited with the CCDC.	2021-01-08 downloaded from the CCDC.
;
_cell_angle_alpha 90
_cell_angle_beta 102.115(14)
_cell_angle_gamma 90
_cell_formula_units_Z 4
_cell_length_a 16.063(5)
_cell_length_b 8.568(2)
_cell_length_c 15.827(3)
_cell_measurement_reflns_used 9939
_cell_measurement_temperature 100(2)
_cell_measurement_theta_max 28.29
_cell_measurement_theta_min 2.59
_cell_volume 2129.7(9)
_computing_cell_refinement 'Saint+ ver. V8.38A (Bruker AXS)'
_computing_data_collection 'APEX2 ver. 2014.9 (Bruker AXS)'
_computing_data_reduction 'Saint+ ver. V8.38A (Bruker AXS)'
_computing_molecular_graphics 'ShelXLe (Huebschle et all, 2011)'
_computing_publication_material 'SHELXL-2016/6 (Sheldrick, 2016)'
_computing_structure_refinement 'SHELXL-2016/6 (Sheldrick, 2016)'
_computing_structure_solution 'SHELXT (Sheldrick, 2014)'
_diffrn_ambient_temperature 100(2)
_diffrn_detector 'CMOS area detector (Photon II)'
_diffrn_detector_area_resol_mean 7.5
_diffrn_measured_fraction_theta_full 0.988
_diffrn_measured_fraction_theta_max 0.988
_diffrn_measurement_device_type 'Bruker D8 Quest'
_diffrn_measurement_method '\f and \w scans'
_diffrn_radiation_monochromator 'multi-layer mirror'
_diffrn_radiation_type MoK\a
_diffrn_radiation_wavelength 0.71073
_diffrn_reflns_av_R_equivalents 0.0597
_diffrn_reflns_av_unetI/netI 0.0424
_diffrn_reflns_Laue_measured_fraction_full 0.988
_diffrn_reflns_Laue_measured_fraction_max 0.988
_diffrn_reflns_limit_h_max 19
_diffrn_reflns_limit_h_min -19
_diffrn_reflns_limit_k_max 10
_diffrn_reflns_limit_k_min -10
_diffrn_reflns_limit_l_max 17
_diffrn_reflns_limit_l_min -19
_diffrn_reflns_number 11334
_diffrn_reflns_point_group_measured_fraction_full 0.988
_diffrn_reflns_point_group_measured_fraction_max 0.988
_diffrn_reflns_theta_full 26.000
_diffrn_reflns_theta_max 26.021
_diffrn_reflns_theta_min 2.594
_diffrn_source 'microfocus sealed tube (Incoatec ImS)'
_exptl_absorpt_coefficient_mu 16.309
_exptl_absorpt_correction_T_max 0.0787
_exptl_absorpt_correction_T_min 0.0166
_exptl_absorpt_correction_type multi-scan
_exptl_absorpt_process_details 'SadAbs 2016/2 (Bruker AXS)'
_exptl_crystal_colour colourless
_exptl_crystal_density_diffrn 2.857
_exptl_crystal_description block
_exptl_crystal_F_000 1640
_exptl_crystal_recrystallization_method 'Re-crystallisation from solvent: CDCl3'
_exptl_crystal_size_max 0.434
_exptl_crystal_size_mid 0.398
_exptl_crystal_size_min 0.33
_refine_diff_density_max 1.078
_refine_diff_density_min -2.042
_refine_diff_density_rms 0.316
_refine_ls_extinction_method none
_refine_ls_goodness_of_fit_ref 1.089
_refine_ls_hydrogen_treatment constr
_refine_ls_matrix_type full
_refine_ls_number_parameters 86
_refine_ls_number_reflns 2082
_refine_ls_number_restraints 0
_refine_ls_restrained_S_all 1.089
_refine_ls_R_factor_all 0.0398
_refine_ls_R_factor_gt 0.0341
_refine_ls_shift/su_max 0.001
_refine_ls_shift/su_mean 0.000
_refine_ls_structure_factor_coef Fsqd
_refine_ls_weighting_details 'w=1/[\s^2^(Fo^2^)+(0.0403P)^2^+9.8305P] where P=(Fo^2^+2Fc^2^)/3'
_refine_ls_weighting_scheme calc
_refine_ls_wR_factor_gt 0.0855
_refine_ls_wR_factor_ref 0.0901
_reflns_Friedel_coverage 0.000
_reflns_number_gt 1814
_reflns_number_total 2082
_reflns_threshold_expression 'I > 2\s(I)'
_cod_data_source_file d0dt03855e2.cif
_cod_data_source_block AnSt048_a
_cod_depositor_comments 'Adding full bibliography for 7706356--7706368.cif.'
_cod_original_sg_symbol_H-M 'C 2/c'
_cod_database_code 7706359
_shelx_shelxl_version_number 2016/6
_shelx_space_group_comment
;
The symmetry employed for this shelxl refinement is uniquely defined
by the following loop, which should always be used as a source of
symmetry information in preference to the above space-group names.
They are only intended as comments.
;
_shelx_estimated_absorpt_t_min 0.053
_shelx_estimated_absorpt_t_max 0.075

loop_
_space_group_symop_operation_xyz
'x, y, z'
'-x, y, -z+1/2'
'x+1/2, y+1/2, z'
'-x+1/2, y+1/2, -z+1/2'
'-x, -y, -z'
'x, -y, z-1/2'
'-x+1/2, -y+1/2, -z'
'x+1/2, -y+1/2, z-1/2'

loop_
_atom_site_label
_atom_site_type_symbol
_atom_site_fract_x
_atom_site_fract_y
_atom_site_fract_z
_atom_site_U_iso_or_equiv
_atom_site_adp_type
_atom_site_occupancy
_atom_site_site_symmetry_order
_atom_site_calc_flag
_atom_site_refinement_flags_posn
_atom_site_refinement_flags_adp
_atom_site_refinement_flags_occupancy
_atom_site_disorder_assembly
_atom_site_disorder_group
C1 C 0.5773(4) 0.6940(8) 0.5118(5) 0.0285(16) Uani 1 1 d . . . . .
H1A H 0.631045 0.642277 0.537771 0.043 Uiso 1 1 calc R U . . .
H1B H 0.529492 0.630098 0.521206 0.043 Uiso 1 1 calc R U . . .
H1C H 0.575066 0.796545 0.538653 0.043 Uiso 1 1 calc R U . . .
C2 C 0.5933(4) 0.5239(7) 0.3618(5) 0.0233(14) Uani 1 1 d . . . . .
H2A H 0.600887 0.528367 0.301980 0.035 Uiso 1 1 calc R U . . .
H2B H 0.545752 0.454270 0.365213 0.035 Uiso 1 1 calc R U . . .
H2C H 0.645498 0.484324 0.399208 0.035 Uiso 1 1 calc R U . . .
C3 C 0.6669(4) 0.8310(7) 0.3932(5) 0.0241(16) Uani 1 1 d . . . . .
H3A H 0.680488 0.902436 0.443416 0.029 Uiso 1 1 calc R U . . .
H3AB H 0.715951 0.760111 0.394982 0.029 Uiso 1 1 calc R U . . .
C4 C 0.6143(4) 1.1344(7) 0.3218(5) 0.0245(15) Uani 1 1 d . . . . .
H4A H 0.599817 1.199615 0.269930 0.037 Uiso 1 1 calc R U . . .
H4B H 0.661485 1.182346 0.363015 0.037 Uiso 1 1 calc R U . . .
H4C H 0.564671 1.125138 0.348363 0.037 Uiso 1 1 calc R U . . .
C5 C 0.7511(4) 0.9776(8) 0.2731(5) 0.0277(16) Uani 1 1 d . . . . .
H5A H 0.746737 1.037396 0.219590 0.042 Uiso 1 1 calc R U . . .
H5B H 0.779208 0.877644 0.267820 0.042 Uiso 1 1 calc R U . . .
H5C H 0.784583 1.036897 0.321531 0.042 Uiso 1 1 calc R U . . .
I1 I 0.36094(3) 0.82794(5) 0.43148(3) 0.02521(16) Uani 1 1 d . . . . .
Pt1 Pt 0.45463(2) 0.82760(3) 0.31060(2) 0.01663(13) Uani 1 1 d . . . . .
P1 P 0.57073(9) 0.71809(19) 0.39684(12) 0.0203(4) Uani 1 1 d . . . . .
P2 P 0.64582(9) 0.94256(18) 0.29246(12) 0.0197(4) Uani 1 1 d . . . . .

loop_
_atom_site_aniso_label
_atom_site_aniso_U_11
_atom_site_aniso_U_22
_atom_site_aniso_U_33
_atom_site_aniso_U_23
_atom_site_aniso_U_13
_atom_site_aniso_U_12
C1 0.027(3) 0.030(4) 0.028(4) 0.002(3) 0.003(3) 0.001(3)
C2 0.027(3) 0.021(3) 0.023(4) 0.002(3) 0.006(3) 0.003(3)
C3 0.019(3) 0.030(4) 0.020(4) 0.003(3) -0.001(3) 0.001(2)
C4 0.022(3) 0.024(3) 0.028(4) -0.005(3) 0.005(3) -0.004(3)
C5 0.025(3) 0.029(4) 0.031(4) -0.001(3) 0.010(3) -0.005(3)
I1 0.0188(2) 0.0338(3) 0.0246(3) -0.00297(18) 0.00810(19) -0.00218(15)
Pt1 0.01259(17) 0.0164(2) 0.0212(2) -0.00033(9) 0.00428(12) -0.00025(8)
P1 0.0159(7) 0.0205(8) 0.0243(10) 0.0021(7) 0.0034(6) -0.0002(6)
P2 0.0161(7) 0.0179(8) 0.0255(10) -0.0013(7) 0.0055(6) -0.0018(6)

loop_
_atom_type_symbol
_atom_type_description
_atom_type_scat_dispersion_real
_atom_type_scat_dispersion_imag
_atom_type_scat_source
C C 0.0033 0.0016 'International Tables Vol C Tables 4.2.6.8 and 6.1.1.4'
H H 0.0000 0.0000 'International Tables Vol C Tables 4.2.6.8 and 6.1.1.4'
I I -0.4742 1.8119 'International Tables Vol C Tables 4.2.6.8 and 6.1.1.4'
Pt Pt -1.7033 8.3905 'International Tables Vol C Tables 4.2.6.8 and 6.1.1.4'
P P 0.1023 0.0942 'International Tables Vol C Tables 4.2.6.8 and 6.1.1.4'

loop_
_exptl_crystal_face_index_h
_exptl_crystal_face_index_k
_exptl_crystal_face_index_l
_exptl_crystal_face_perp_dist
1.00 2.00 2.00 0.2230
-1.00 -2.00 -2.00 0.1640
2.00 1.00 1.00 0.1690
1.00 0.00 0.00 0.0940
-1.00 0.00 0.00 0.1530
2.00 -1.00 -1.00 0.1350
-2.00 1.00 1.00 0.2610
1.00 -1.00 -1.00 0.1420
-1.00 1.00 1.00 0.2700
2.00 1.00 2.00 0.1700
2.00 0.00 1.00 0.1190
-2.00 0.00 -1.00 0.1410
-2.00 1.00 0.00 0.2430
2.00 -1.00 0.00 0.1290
1.00 0.00 1.00 0.1330
2.00 -1.00 1.00 0.1380
-1.00 1.00 0.00 0.2640
1.00 -1.00 0.00 0.1290
-2.00 1.00 -2.00 0.1700
-1.00 1.00 -2.00 0.1520
1.00 -1.00 2.00 0.1690
0.00 1.00 2.00 0.2480
0.00 0.00 1.00 0.1610
0.00 0.00 -1.00 0.1370
0.00 -1.00 2.00 0.1760
0.00 1.00 -2.00 0.1570
0.00 -2.00 1.00 0.1710
1.00 1.00 -1.00 0.1680
-2.00 -1.00 2.00 0.1810
2.00 1.00 -2.00 0.1200
-1.00 0.00 1.00 0.1950
1.00 0.00 -1.00 0.1060

loop_
_geom_angle_atom_site_label_1
_geom_angle_atom_site_label_2
_geom_angle_atom_site_label_3
_geom_angle
_geom_angle_site_symmetry_1
_geom_angle_site_symmetry_3
_geom_angle_publ_flag
P1 C1 H1A 109.5 . . ?
P1 C1 H1B 109.5 . . ?
H1A C1 H1B 109.5 . . ?
P1 C1 H1C 109.5 . . ?
H1A C1 H1C 109.5 . . ?
H1B C1 H1C 109.5 . . ?
P1 C2 H2A 109.5 . . ?
P1 C2 H2B 109.5 . . ?
H2A C2 H2B 109.5 . . ?
P1 C2 H2C 109.5 . . ?
H2A C2 H2C 109.5 . . ?
H2B C2 H2C 109.5 . . ?
P2 C3 P1 107.4(3) . . ?
P2 C3 H3A 110.2 . . ?
P1 C3 H3A 110.2 . . ?
P2 C3 H3AB 110.2 . . ?
P1 C3 H3AB 110.2 . . ?
H3A C3 H3AB 108.5 . . ?
P2 C4 H4A 109.5 . . ?
P2 C4 H4B 109.5 . . ?
H4A C4 H4B 109.5 . . ?
P2 C4 H4C 109.5 . . ?
H4A C4 H4C 109.5 . . ?
H4B C4 H4C 109.5 . . ?
P2 C5 H5A 109.5 . . ?
P2 C5 H5B 109.5 . . ?
H5A C5 H5B 109.5 . . ?
P2 C5 H5C 109.5 . . ?
H5A C5 H5C 109.5 . . ?
H5B C5 H5C 109.5 . . ?
P2 Pt1 P1 169.74(6) 2_655 . ?
P2 Pt1 Pt1 83.99(5) 2_655 2_655 ?
P1 Pt1 Pt1 85.86(5) . 2_655 ?
P2 Pt1 I1 95.28(5) 2_655 . ?
P1 Pt1 I1 94.88(5) . . ?
Pt1 Pt1 I1 179.217(14) 2_655 . ?
C1 P1 C2 103.3(3) . . ?
C1 P1 C3 102.7(3) . . ?
C2 P1 C3 104.5(3) . . ?
C1 P1 Pt1 121.2(2) . . ?
C2 P1 Pt1 112.8(2) . . ?
C3 P1 Pt1 110.8(2) . . ?
C5 P2 C4 102.4(3) . . ?
C5 P2 C3 103.0(3) . . ?
C4 P2 C3 105.2(3) . . ?
C5 P2 Pt1 120.1(3) . 2_655 ?
C4 P2 Pt1 112.6(2) . 2_655 ?
C3 P2 Pt1 112.0(2) . 2_655 ?

loop_
_geom_bond_atom_site_label_1
_geom_bond_atom_site_label_2
_geom_bond_distance
_geom_bond_site_symmetry_2
_geom_bond_publ_flag
C1 P1 1.812(8) . ?
C1 H1A 0.9800 . ?
C1 H1B 0.9800 . ?
C1 H1C 0.9800 . ?
C2 P1 1.814(6) . ?
C2 H2A 0.9800 . ?
C2 H2B 0.9800 . ?
C2 H2C 0.9800 . ?
C3 P2 1.829(7) . ?
C3 P1 1.834(6) . ?
C3 H3A 0.9900 . ?
C3 H3AB 0.9900 . ?
C4 P2 1.809(6) . ?
C4 H4A 0.9800 . ?
C4 H4B 0.9800 . ?
C4 H4C 0.9800 . ?
C5 P2 1.806(6) . ?
C5 H5A 0.9800 . ?
C5 H5B 0.9800 . ?
C5 H5C 0.9800 . ?
I1 Pt1 2.6709(7) . ?
Pt1 P2 2.2648(17) 2_655 ?
Pt1 P1 2.2700(16) . ?
Pt1 Pt1 2.6416(7) 2_655 ?

loop_
_geom_torsion_atom_site_label_1
_geom_torsion_atom_site_label_2
_geom_torsion_atom_site_label_3
_geom_torsion_atom_site_label_4
_geom_torsion
_geom_torsion_site_symmetry_1
_geom_torsion_site_symmetry_2
_geom_torsion_site_symmetry_3
_geom_torsion_site_symmetry_4
_geom_torsion_publ_flag
P2 C3 P1 C1 -153.2(3) . . . . ?
P2 C3 P1 C2 99.3(4) . . . . ?
P2 C3 P1 Pt1 -22.4(4) . . . . ?
P1 C3 P2 C5 -156.2(4) . . . . ?
P1 C3 P2 C4 96.9(4) . . . . ?
P1 C3 P2 Pt1 -25.8(4) . . . 2_655 ?
